data_2215182
loop_
_publ_author_name
'Xiang-Shan Wang'
'Qing Li'
'Mei-Mei Zhang'
'Shu-Jiang Tu'

_publ_section_title
;
 2-(4-Bromophenyl)-3-phenylbenzo[<i>f</i>]quinoline
;
_journal_coeditor_code IS2196
_journal_issue 9
_journal_name_full 'Acta Crystallographica Section E'
_journal_page_first o3675
_journal_page_last o3675
_journal_paper_doi 10.1107/S1600536807036975
_journal_volume 63
_journal_year 2007
_chemical_formula_iupac 'C25 H16 Br N'
_chemical_formula_moiety 'C25 H16 Br N'
_chemical_formula_sum 'C25 H16 Br N'
_chemical_formula_weight 410.30
_chemical_melting_point 479.0(10)
_chemical_name_systematic
;
2-(4-Bromophenyl)-3-phenylbenzo[f]quinoline
;
_space_group_IT_number 14
_symmetry_cell_setting monoclinic
_symmetry_space_group_name_Hall '-P 2ybc'
_symmetry_space_group_name_H-M 'P 1 21/c 1'
_atom_sites_solution_hydrogens geom
_atom_sites_solution_primary direct
_atom_sites_solution_secondary difmap
_cell_angle_alpha 90.00
_cell_angle_beta 94.612(4)
_cell_angle_gamma 90.00
_cell_formula_units_Z 4
_cell_length_a 12.704(2)
_cell_length_b 9.4917(14)
_cell_length_c 15.142(3)
_cell_measurement_reflns_used 6717
_cell_measurement_temperature 193(2)
_cell_measurement_theta_max 25.3
_cell_measurement_theta_min 3.0
_cell_volume 1819.9(5)
_computing_cell_refinement CrystalClear
_computing_data_collection 'CrystalClear (Rigaku, 1999)'
_computing_data_reduction 'CrystalStructure (Rigaku/MSC 2000)'
_computing_molecular_graphics 'SHELXL97 (please check)'
_computing_publication_material SHELXL97
_computing_structure_refinement 'SHELXL97 (Sheldrick, 1997)'
_computing_structure_solution 'SHELXS97 (Sheldrick, 1997)'
_diffrn_ambient_temperature 193(2)
_diffrn_detector_area_resol_mean 7.31
_diffrn_measured_fraction_theta_full 0.998
_diffrn_measured_fraction_theta_max 0.998
_diffrn_measurement_device_type 'Rigaku Mercury CCD'
_diffrn_measurement_method \w
_diffrn_radiation_monochromator graphite
_diffrn_radiation_source 'fine-focus sealed tube'
_diffrn_radiation_type MoK\a
_diffrn_radiation_wavelength 0.71070
_diffrn_reflns_av_R_equivalents 0.0417
_diffrn_reflns_av_sigmaI/netI 0.0325
_diffrn_reflns_limit_h_max 13
_diffrn_reflns_limit_h_min -15
_diffrn_reflns_limit_k_max 11
_diffrn_reflns_limit_k_min -11
_diffrn_reflns_limit_l_max 17
_diffrn_reflns_limit_l_min -18
_diffrn_reflns_number 17280
_diffrn_reflns_theta_full 25.35
_diffrn_reflns_theta_max 25.35
_diffrn_reflns_theta_min 3.03
_exptl_absorpt_coefficient_mu 2.268
_exptl_absorpt_correction_T_max 0.679
_exptl_absorpt_correction_T_min 0.298
_exptl_absorpt_correction_type multi-scan
_exptl_absorpt_process_details '(Jacobson, 1998)'
_exptl_crystal_colour colorless
_exptl_crystal_density_diffrn 1.497
_exptl_crystal_density_method 'not measured'
_exptl_crystal_description block
_exptl_crystal_F_000 832
_exptl_crystal_size_max 0.78
_exptl_crystal_size_mid 0.55
_exptl_crystal_size_min 0.17
_refine_diff_density_max 0.356
_refine_diff_density_min -0.295
_refine_ls_extinction_method none
_refine_ls_goodness_of_fit_ref 1.169
_refine_ls_hydrogen_treatment constr
_refine_ls_matrix_type full
_refine_ls_number_parameters 245
_refine_ls_number_reflns 3336
_refine_ls_number_restraints 0
_refine_ls_restrained_S_all 1.169
_refine_ls_R_factor_all 0.0493
_refine_ls_R_factor_gt 0.0423
_refine_ls_shift/su_max 0.000
_refine_ls_shift/su_mean 0.000
_refine_ls_structure_factor_coef Fsqd
_refine_ls_weighting_details 'calc w=1/[\s^2^(Fo^2^)+(0.0252P)^2^+1.5016P] where P=(Fo^2^+2Fc^2^)/3'
_refine_ls_weighting_scheme calc
_refine_ls_wR_factor_gt 0.0814
_refine_ls_wR_factor_ref 0.0838
_reflns_number_gt 3034
_reflns_number_total 3336
_reflns_threshold_expression I>2\s(I)
_cod_data_source_file is2196.cif
_cod_data_source_block I
_cod_depositor_comments
;
The following automatic conversions were performed:

'_chemical_melting_point' value '478-480' was changed to '479.0(10)'
- the average value was taken and precision was estimated.

Automatic conversion script
Id: cif_fix_values 1646 2011-03-28 12:23:43Z adriana 

The following automatic conversions were performed:

'_chemical_melting_point' value '478-480' was changed to '479.0(10)'
- the average value was taken and precision was estimated.

Automatic conversion script
Id: cif_fix_values 1715 2011-07-08 13:25:40Z adriana 
;
_cod_original_sg_symbol_H-M 'P 21/c'
_cod_database_code 2215182
_cod_database_fobs_code 2215182

loop_
_symmetry_equiv_pos_as_xyz
'x, y, z'
'-x, y+1/2, -z+1/2'
'-x, -y, -z'
'x, -y-1/2, z-1/2'

loop_
_atom_site_type_symbol
_atom_site_label
_atom_site_fract_x
_atom_site_fract_y
_atom_site_fract_z
_atom_site_U_iso_or_equiv
_atom_site_adp_type
_atom_site_calc_flag
_atom_site_refinement_flags
_atom_site_occupancy
Br Br1 0.41136(3) -0.18517(3) 0.83655(2) 0.04218(13) Uani d . 1
N N1 0.03956(17) 0.1754(2) 0.57827(14) 0.0277(5) Uani d . 1
C C1 0.1407(2) 0.1676(3) 0.56232(17) 0.0257(6) Uani d . 1
C C2 0.1811(2) 0.2330(3) 0.48741(17) 0.0245(6) Uani d . 1
C C3 0.1113(2) 0.3102(3) 0.43206(17) 0.0270(6) Uani d . 1
H H3 0.1367 0.3569 0.3825 0.032 Uiso calc R 1
C C4 0.0041(2) 0.3215(3) 0.44696(17) 0.0247(6) Uani d . 1
C C5 -0.0276(2) 0.2501(3) 0.52243(17) 0.0268(6) Uani d . 1
C C6 0.2081(2) 0.0849(3) 0.62874(17) 0.0258(6) Uani d . 1
C C7 0.1673(2) -0.0381(3) 0.66346(18) 0.0294(6) Uani d . 1
H H7 0.0978 -0.0677 0.6438 0.035 Uiso calc R 1
C C8 0.2262(2) -0.1175(3) 0.72588(18) 0.0303(6) Uani d . 1
H H8 0.1980 -0.2012 0.7491 0.036 Uiso calc R 1
C C9 0.3270(2) -0.0729(3) 0.75395(17) 0.0286(6) Uani d . 1
C C10 0.3691(2) 0.0492(3) 0.72268(18) 0.0304(6) Uani d . 1
H H10 0.4378 0.0793 0.7438 0.036 Uiso calc R 1
C C11 0.3088(2) 0.1277(3) 0.65955(17) 0.0271(6) Uani d . 1
H H11 0.3371 0.2119 0.6372 0.033 Uiso calc R 1
C C12 0.2918(2) 0.2181(3) 0.46368(17) 0.0251(6) Uani d . 1
C C13 0.3338(2) 0.0866(3) 0.44567(18) 0.0312(7) Uani d . 1
H H13 0.2925 0.0041 0.4513 0.037 Uiso calc R 1
C C14 0.4349(2) 0.0755(3) 0.41985(19) 0.0354(7) Uani d . 1
H H14 0.4621 -0.0145 0.4063 0.042 Uiso calc R 1
C C15 0.4972(2) 0.1933(3) 0.41337(19) 0.0339(7) Uani d . 1
H H15 0.5674 0.1845 0.3966 0.041 Uiso calc R 1
C C16 0.4569(2) 0.3239(3) 0.43142(19) 0.0331(7) Uani d . 1
H H16 0.4994 0.4056 0.4275 0.040 Uiso calc R 1
C C17 0.3545(2) 0.3359(3) 0.45528(18) 0.0294(6) Uani d . 1
H H17 0.3266 0.4266 0.4661 0.035 Uiso calc R 1
C C18 -0.1360(2) 0.2552(3) 0.54188(19) 0.0311(7) Uani d . 1
H H18 -0.1573 0.2086 0.5930 0.037 Uiso calc R 1
C C19 -0.2081(2) 0.3251(3) 0.48871(19) 0.0325(7) Uani d . 1
H H19 -0.2794 0.3269 0.5031 0.039 Uiso calc R 1
C C20 -0.1798(2) 0.3970(3) 0.41076(18) 0.0293(6) Uani d . 1
C C21 -0.2560(2) 0.4670(3) 0.35408(19) 0.0360(7) Uani d . 1
H H21 -0.3274 0.4687 0.3685 0.043 Uiso calc R 1
C C22 -0.2291(3) 0.5324(3) 0.2787(2) 0.0408(8) Uani d . 1
H H22 -0.2815 0.5799 0.2415 0.049 Uiso calc R 1
C C23 -0.1256(3) 0.5294(4) 0.2567(2) 0.0435(8) Uani d . 1
H H23 -0.1073 0.5736 0.2038 0.052 Uiso calc R 1
C C24 -0.0491(2) 0.4632(3) 0.3106(2) 0.0389(7) Uani d . 1
H H24 0.0217 0.4628 0.2946 0.047 Uiso calc R 1
C C25 -0.0736(2) 0.3956(3) 0.38919(17) 0.0276(6) Uani d . 1

loop_
_atom_site_aniso_label
_atom_site_aniso_U_11
_atom_site_aniso_U_22
_atom_site_aniso_U_33
_atom_site_aniso_U_12
_atom_site_aniso_U_13
_atom_site_aniso_U_23
Br1 0.0505(2) 0.0406(2) 0.03533(19) 0.01776(15) 0.00243(14) 0.00900(15)
N1 0.0279(13) 0.0312(13) 0.0238(12) -0.0001(10) 0.0016(10) 0.0020(10)
C1 0.0287(15) 0.0247(14) 0.0237(14) -0.0015(11) 0.0011(12) -0.0027(12)
C2 0.0261(14) 0.0255(14) 0.0219(14) -0.0035(11) 0.0015(11) -0.0030(11)
C3 0.0311(15) 0.0282(14) 0.0216(14) -0.0030(12) 0.0015(12) 0.0012(12)
C4 0.0249(14) 0.0258(14) 0.0230(14) -0.0012(11) 0.0004(11) -0.0034(12)
C5 0.0282(15) 0.0282(15) 0.0236(14) -0.0028(12) 0.0002(12) -0.0031(12)
C6 0.0305(15) 0.0256(14) 0.0217(14) 0.0043(12) 0.0045(12) -0.0017(12)
C7 0.0334(16) 0.0292(15) 0.0260(15) -0.0020(12) 0.0042(12) -0.0014(12)
C8 0.0439(18) 0.0227(14) 0.0254(15) 0.0043(13) 0.0086(13) -0.0001(12)
C9 0.0340(16) 0.0309(15) 0.0209(14) 0.0113(13) 0.0027(12) 0.0005(12)
C10 0.0299(16) 0.0349(16) 0.0264(15) 0.0027(12) 0.0025(12) -0.0009(13)
C11 0.0320(16) 0.0261(14) 0.0233(14) -0.0017(12) 0.0022(12) 0.0021(12)
C12 0.0252(14) 0.0320(15) 0.0175(13) -0.0002(12) -0.0012(11) 0.0015(12)
C13 0.0315(16) 0.0310(16) 0.0303(15) -0.0037(13) -0.0029(13) -0.0039(13)
C14 0.0339(17) 0.0361(17) 0.0360(17) 0.0065(14) 0.0015(14) -0.0086(14)
C15 0.0244(15) 0.0477(19) 0.0299(15) 0.0039(14) 0.0038(12) -0.0037(14)
C16 0.0331(16) 0.0351(17) 0.0318(16) -0.0052(13) 0.0070(13) 0.0004(13)
C17 0.0310(16) 0.0284(15) 0.0294(15) 0.0019(12) 0.0065(13) 0.0007(12)
C18 0.0293(16) 0.0371(16) 0.0272(15) -0.0006(13) 0.0043(13) -0.0006(13)
C19 0.0261(15) 0.0397(17) 0.0324(16) 0.0007(13) 0.0068(13) -0.0073(14)
C20 0.0298(15) 0.0301(15) 0.0273(15) 0.0039(12) -0.0016(12) -0.0083(13)
C21 0.0328(16) 0.0414(18) 0.0332(17) 0.0085(14) -0.0023(13) -0.0060(14)
C22 0.0439(19) 0.0441(19) 0.0324(17) 0.0140(15) -0.0098(14) -0.0032(15)
C23 0.044(2) 0.050(2) 0.0352(18) 0.0071(16) -0.0035(15) 0.0135(15)
C24 0.0341(17) 0.0475(19) 0.0349(17) -0.0005(14) 0.0011(14) 0.0095(15)
C25 0.0286(15) 0.0284(15) 0.0252(14) -0.0003(12) -0.0022(12) -0.0023(12)

loop_
_atom_type_symbol
_atom_type_description
_atom_type_scat_dispersion_real
_atom_type_scat_dispersion_imag
_atom_type_scat_source
C C 0.0033 0.0016 'International Tables Vol C Tables 4.2.6.8 and 6.1.1.4'
H H 0.0000 0.0000 'International Tables Vol C Tables 4.2.6.8 and 6.1.1.4'
Br Br -0.2901 2.4595 'International Tables Vol C Tables 4.2.6.8 and 6.1.1.4'
N N 0.0061 0.0033 'International Tables Vol C Tables 4.2.6.8 and 6.1.1.4'

loop_
_geom_angle_atom_site_label_1
_geom_angle_atom_site_label_2
_geom_angle_atom_site_label_3
_geom_angle
_geom_angle_publ_flag
C1 N1 C5 119.1(2) n
N1 C1 C2 122.5(2) n
N1 C1 C6 114.7(2) ?
C2 C1 C6 122.8(2) ?
C3 C2 C1 117.4(2) n
C3 C2 C12 118.5(2) ?
C1 C2 C12 124.1(2) ?
C2 C3 C4 121.8(2) n
C2 C3 H3 119.1 ?
C4 C3 H3 119.1 ?
C3 C4 C5 115.9(2) n
C3 C4 C25 124.3(2) ?
C5 C4 C25 119.7(2) ?
N1 C5 C4 123.3(2) n
N1 C5 C18 117.3(2) ?
C4 C5 C18 119.4(2) ?
C11 C6 C7 118.6(3) ?
C11 C6 C1 122.5(2) ?
C7 C6 C1 118.9(2) ?
C8 C7 C6 121.0(3) ?
C8 C7 H7 119.5 ?
C6 C7 H7 119.5 ?
C7 C8 C9 118.8(3) ?
C7 C8 H8 120.6 ?
C9 C8 H8 120.6 ?
C10 C9 C8 121.8(3) ?
C10 C9 Br1 118.9(2) ?
C8 C9 Br1 119.3(2) ?
C9 C10 C11 118.7(3) ?
C9 C10 H10 120.7 ?
C11 C10 H10 120.7 ?
C6 C11 C10 121.1(3) ?
C6 C11 H11 119.5 ?
C10 C11 H11 119.5 ?
C17 C12 C13 118.2(2) ?
C17 C12 C2 120.5(2) ?
C13 C12 C2 121.2(2) ?
C14 C13 C12 120.4(3) ?
C14 C13 H13 119.8 ?
C12 C13 H13 119.8 ?
C13 C14 C15 120.8(3) ?
C13 C14 H14 119.6 ?
C15 C14 H14 119.6 ?
C16 C15 C14 119.4(3) ?
C16 C15 H15 120.3 ?
C14 C15 H15 120.3 ?
C15 C16 C17 119.9(3) ?
C15 C16 H16 120.0 ?
C17 C16 H16 120.0 ?
C16 C17 C12 121.2(3) ?
C16 C17 H17 119.4 ?
C12 C17 H17 119.4 ?
C19 C18 C5 120.9(3) ?
C19 C18 H18 119.6 ?
C5 C18 H18 119.6 ?
C18 C19 C20 121.6(3) ?
C18 C19 H19 119.2 ?
C20 C19 H19 119.2 ?
C21 C20 C25 119.1(3) ?
C21 C20 C19 121.4(3) ?
C25 C20 C19 119.5(3) ?
C22 C21 C20 121.2(3) ?
C22 C21 H21 119.4 ?
C20 C21 H21 119.4 ?
C21 C22 C23 119.8(3) ?
C21 C22 H22 120.1 ?
C23 C22 H22 120.1 ?
C24 C23 C22 120.6(3) ?
C24 C23 H23 119.7 ?
C22 C23 H23 119.7 ?
C23 C24 C25 121.2(3) ?
C23 C24 H24 119.4 ?
C25 C24 H24 119.4 ?
C24 C25 C20 118.1(3) ?
C24 C25 C4 123.1(3) ?
C20 C25 C4 118.8(2) ?

loop_
_geom_bond_atom_site_label_1
_geom_bond_atom_site_label_2
_geom_bond_distance
_geom_bond_publ_flag
Br1 C9 1.906(3) ?
N1 C1 1.328(3) n
N1 C5 1.353(3) n
C1 C2 1.424(4) n
C1 C6 1.491(4) ?
C2 C3 1.380(4) n
C2 C12 1.485(4) ?
C3 C4 1.403(4) n
C3 H3 0.9500 ?
C4 C5 1.415(4) n
C4 C25 1.448(4) ?
C5 C18 1.432(4) ?
C6 C11 1.387(4) ?
C6 C7 1.398(4) ?
C7 C8 1.381(4) ?
C7 H7 0.9500 ?
C8 C9 1.383(4) ?
C8 H8 0.9500 ?
C9 C10 1.376(4) ?
C10 C11 1.392(4) ?
C10 H10 0.9500 ?
C11 H11 0.9500 ?
C12 C17 1.385(4) ?
C12 C13 1.393(4) ?
C13 C14 1.376(4) ?
C13 H13 0.9500 ?
C14 C15 1.379(4) ?
C14 H14 0.9500 ?
C15 C16 1.376(4) ?
C15 H15 0.9500 ?
C16 C17 1.383(4) ?
C16 H16 0.9500 ?
C17 H17 0.9500 ?
C18 C19 1.344(4) ?
C18 H18 0.9500 ?
C19 C20 1.434(4) ?
C19 H19 0.9500 ?
C20 C21 1.407(4) ?
C20 C25 1.414(4) ?
C21 C22 1.366(4) ?
C21 H21 0.9500 ?
C22 C23 1.383(4) ?
C22 H22 0.9500 ?
C23 C24 1.370(4) ?
C23 H23 0.9500 ?
C24 C25 1.409(4) ?
C24 H24 0.9500 ?

loop_
_geom_torsion_atom_site_label_1
_geom_torsion_atom_site_label_2
_geom_torsion_atom_site_label_3
_geom_torsion_atom_site_label_4
_geom_torsion
_geom_torsion_publ_flag
C5 N1 C1 C2 -1.2(4) n
C5 N1 C1 C6 179.0(2) ?
N1 C1 C2 C3 2.1(4) n
C6 C1 C2 C3 -178.2(2) ?
N1 C1 C2 C12 -175.3(2) ?
C6 C1 C2 C12 4.4(4) ?
C1 C2 C3 C4 -1.7(4) n
C12 C2 C3 C4 175.9(2) ?
C2 C3 C4 C5 0.5(4) n
C2 C3 C4 C25 -177.1(3) ?
C1 N1 C5 C4 0.0(4) n
C1 N1 C5 C18 179.7(2) ?
C3 C4 C5 N1 0.4(4) n
C25 C4 C5 N1 178.2(2) ?
C3 C4 C5 C18 -179.4(2) ?
C25 C4 C5 C18 -1.6(4) ?
N1 C1 C6 C11 -138.9(3) ?
C2 C1 C6 C11 41.3(4) ?
N1 C1 C6 C7 39.0(3) ?
C2 C1 C6 C7 -140.8(3) ?
C11 C6 C7 C8 -1.2(4) ?
C1 C6 C7 C8 -179.3(2) ?
C6 C7 C8 C9 0.2(4) ?
C7 C8 C9 C10 1.2(4) ?
C7 C8 C9 Br1 -177.56(19) ?
C8 C9 C10 C11 -1.5(4) ?
Br1 C9 C10 C11 177.3(2) ?
C7 C6 C11 C10 1.0(4) ?
C1 C6 C11 C10 178.9(2) ?
C9 C10 C11 C6 0.4(4) ?
C3 C2 C12 C17 59.8(3) ?
C1 C2 C12 C17 -122.9(3) ?
C3 C2 C12 C13 -117.5(3) ?
C1 C2 C12 C13 59.9(4) ?
C17 C12 C13 C14 -0.3(4) ?
C2 C12 C13 C14 177.0(3) ?
C12 C13 C14 C15 1.6(4) ?
C13 C14 C15 C16 -1.2(4) ?
C14 C15 C16 C17 -0.4(4) ?
C15 C16 C17 C12 1.7(4) ?
C13 C12 C17 C16 -1.3(4) ?
C2 C12 C17 C16 -178.6(2) ?
N1 C5 C18 C19 -178.8(3) ?
C4 C5 C18 C19 1.0(4) ?
C5 C18 C19 C20 0.1(4) ?
C18 C19 C20 C21 178.3(3) ?
C18 C19 C20 C25 -0.4(4) ?
C25 C20 C21 C22 0.4(4) ?
C19 C20 C21 C22 -178.4(3) ?
C20 C21 C22 C23 0.6(5) ?
C21 C22 C23 C24 -1.1(5) ?
C22 C23 C24 C25 0.5(5) ?
C23 C24 C25 C20 0.5(4) ?
C23 C24 C25 C4 178.5(3) ?
C21 C20 C25 C24 -0.9(4) ?
C19 C20 C25 C24 177.9(3) ?
C21 C20 C25 C4 -179.0(2) ?
C19 C20 C25 C4 -0.2(4) ?
C3 C4 C25 C24 0.8(4) ?
C5 C4 C25 C24 -176.8(3) ?
C3 C4 C25 C20 178.8(3) ?
C5 C4 C25 C20 1.2(4) ?

loop_
_cod_related_entry_id
_cod_related_entry_database
_cod_related_entry_code
1 ChemSpider 21123565
